data_4316145
loop_
_publ_author_name
'Abdul Malik Puthan Peedikakkal'
'Charlene Shi Yun Peh'
'Lip Lin Koh'
'Jagadese J. Vittal'

_publ_contact_author
; 
     Dr. Jagadese J. Vittal
     Department of Chemistry
     National University of Singapore
     3 Science Drive 3
     SINGAPORE 117543 
;
_publ_contact_author_email chmjjv@nus.edu.sg
_publ_contact_author_fax '(65) 6779 1691'
_publ_contact_author_phone '(65) 6516 2677'
_publ_section_title
;
 Metal-Organic Frameworks Containing a Tetrapyridylcyclobutane Ligand
 Derived from Isomerization Reaction
;
_journal_name_full 'Inorganic Chemistry'
_journal_page_first 6775
_journal_page_last 6777
_journal_paper_doi 10.1021/ic100853h
_journal_volume 49
_journal_year 2010
_chemical_formula_sum 'C24 H30 Co F2 N4 O5'
_chemical_formula_weight 551.45
_chemical_name_systematic
; 
 ? 
;
_space_group_IT_number 116
_symmetry_cell_setting tetragonal
_symmetry_space_group_name_Hall 'P -4 -2c'
_symmetry_space_group_name_H-M 'P -4 c 2'
_atom_sites_solution_hydrogens geom
_atom_sites_solution_primary direct
_atom_sites_solution_secondary difmap
_audit_creation_method SHELXL-97
_cell_angle_alpha 90.00
_cell_angle_beta 90.00
_cell_angle_gamma 90.00
_cell_formula_units_Z 2
_cell_length_a 8.3837(3)
_cell_length_b 8.3837(3)
_cell_length_c 16.8473(9)
_cell_measurement_reflns_used 6238
_cell_measurement_temperature 223(2)
_cell_measurement_theta_max 27.44
_cell_measurement_theta_min 2.42
_cell_volume 1184.14(9)
_computing_cell_refinement 'Bruker SMART'
_computing_data_collection 'Bruker SMART'
_computing_data_reduction 'Bruker SAINT'
_computing_molecular_graphics 'Bruker SHELXTL'
_computing_publication_material 'Bruker SHELXTL'
_computing_structure_refinement 'SHELXL-97 (Sheldrick, 1997)'
_computing_structure_solution 'SHELXS-97 (Sheldrick, 1990)'
_diffrn_ambient_temperature 223(2)
_diffrn_measured_fraction_theta_full 1.000
_diffrn_measured_fraction_theta_max 1.000
_diffrn_measurement_device_type 'CCD area detector'
_diffrn_measurement_method 'phi and omega scans'
_diffrn_radiation_monochromator graphite
_diffrn_radiation_source 'fine-focus sealed tube'
_diffrn_radiation_type MoK\a
_diffrn_radiation_wavelength 0.71073
_diffrn_reflns_av_R_equivalents 0.0247
_diffrn_reflns_av_sigmaI/netI 0.0168
_diffrn_reflns_limit_h_max 10
_diffrn_reflns_limit_h_min -10
_diffrn_reflns_limit_k_max 10
_diffrn_reflns_limit_k_min -9
_diffrn_reflns_limit_l_max 16
_diffrn_reflns_limit_l_min -20
_diffrn_reflns_number 6917
_diffrn_reflns_theta_full 25.99
_diffrn_reflns_theta_max 25.99
_diffrn_reflns_theta_min 2.42
_exptl_absorpt_coefficient_mu 0.785
_exptl_absorpt_correction_T_max 0.6355
_exptl_absorpt_correction_T_min 0.5746
_exptl_absorpt_correction_type empirical
_exptl_absorpt_process_details 'SADABS (Sheldrick, 2005)'
_exptl_crystal_colour ORANGE
_exptl_crystal_density_diffrn 1.547
_exptl_crystal_density_meas ?
_exptl_crystal_density_method 'not measured'
_exptl_crystal_description BLOCK
_exptl_crystal_F_000 574
_exptl_crystal_size_max 0.80
_exptl_crystal_size_mid 0.70
_exptl_crystal_size_min 0.65
_refine_diff_density_max 0.156
_refine_diff_density_min -0.311
_refine_diff_density_rms 0.055
_refine_ls_abs_structure_details 'Flack H D (1983), Acta Cryst. A39, 876-881'
_refine_ls_abs_structure_Flack 0.36(2)
_refine_ls_extinction_method none
_refine_ls_goodness_of_fit_ref 1.160
_refine_ls_hydrogen_treatment mixed
_refine_ls_matrix_type full
_refine_ls_number_parameters 95
_refine_ls_number_reflns 1179
_refine_ls_number_restraints 3
_refine_ls_restrained_S_all 1.160
_refine_ls_R_factor_all 0.0226
_refine_ls_R_factor_gt 0.0224
_refine_ls_shift/su_max 0.000
_refine_ls_shift/su_mean 0.000
_refine_ls_structure_factor_coef Fsqd
_refine_ls_weighting_details 'calc w=1/[\s^2^(Fo^2^)+(0.0357P)^2^+0.2338P] where P=(Fo^2^+2Fc^2^)/3'
_refine_ls_weighting_scheme calc
_refine_ls_wR_factor_gt 0.0604
_refine_ls_wR_factor_ref 0.0606
_reflns_number_gt 1169
_reflns_number_total 1179
_reflns_threshold_expression >2sigma(I)
_cod_data_source_file ic100853h_si_002_1.cif
_cod_data_source_block compound_7
_cod_depositor_comments
;
The following automatic conversions were performed:

'_symmetry_cell_setting' value 'Tetragonal' changed to 'tetragonal'
according to the built-in table from CIF Core dictionary named
'cif_core.dic' version 2.4.1 from 2010-06-29.

Automatic conversion script
Id: cif_fix_values 1646 2011-03-28 12:23:43Z adriana 

The following automatic conversions were performed:

'_exptl_crystal_density_meas' value 'not measured' was changed to '?'
- the value is perceived as not measured.

Automatic conversion script
Id: cif_fix_values 3008 2015-01-20 13:52:24Z robertas 
;
_cod_database_code 4316145

loop_
_symmetry_equiv_pos_as_xyz
'x, y, z'
'-x, -y, z'
'y, -x, -z'
'-y, x, -z'
'x, -y, z+1/2'
'-x, y, z+1/2'
'y, x, -z+1/2'
'-y, -x, -z+1/2'

loop_
_atom_site_label
_atom_site_type_symbol
_atom_site_fract_x
_atom_site_fract_y
_atom_site_fract_z
_atom_site_U_iso_or_equiv
_atom_site_adp_type
_atom_site_occupancy
_atom_site_symmetry_multiplicity
_atom_site_calc_flag
_atom_site_refinement_flags
_atom_site_disorder_assembly
_atom_site_disorder_group
Co1 Co 0.5000 0.5000 0.7500 0.01780(12) Uani 1 4 d S . .
N1 N 0.37952(17) 0.63759(17) 0.84177(7) 0.0214(3) Uani 1 1 d . . .
C1 C 0.3055(2) 0.5727(2) 0.90430(9) 0.0236(3) Uani 1 1 d . . .
H1 H 0.3114 0.4615 0.9110 0.028 Uiso 1 1 calc R . .
C2 C 0.2210(2) 0.66019(19) 0.95959(9) 0.0231(3) Uani 1 1 d . . .
H2 H 0.1722 0.6088 1.0028 0.028 Uiso 1 1 calc R . .
C3 C 0.20823(17) 0.82600(19) 0.95096(8) 0.0191(3) Uani 1 1 d . . .
C4 C 0.2890(2) 0.89302(19) 0.88706(10) 0.0239(3) Uani 1 1 d . . .
H4 H 0.2872 1.0041 0.8794 0.029 Uiso 1 1 calc R . .
C5 C 0.3722(2) 0.7967(2) 0.83473(10) 0.0250(3) Uani 1 1 d . . .
H5 H 0.4263 0.8452 0.7922 0.030 Uiso 1 1 calc R . .
C6 C 0.10296(16) 0.91929(17) 1.00590(8) 0.0174(3) Uani 1 1 d . . .
H6 H 0.1321 0.8965 1.0617 0.021 Uiso 1 1 calc R . .
F1 F 0.66746(11) 0.66746(11) 0.7500 0.0304(3) Uani 1 2 d S . .
O1 O 0.9450(2) 0.6776(3) 0.81856(11) 0.0537(5) Uani 1 1 d D . .
H1A H 0.858(4) 0.669(5) 0.805(2) 0.107(11) Uiso 1 1 d D . .
H1B H 0.974(6) 0.741(5) 0.791(2) 0.107(11) Uiso 1 1 d D . .
O2 O 1.0000 1.0000 0.7500 0.0601(8) Uani 1 4 d SD . .
H2A H 0.992(8) 0.916(5) 0.732(5) 0.107(11) Uiso 0.50 1 d PD . .

loop_
_atom_site_aniso_label
_atom_site_aniso_U_11
_atom_site_aniso_U_22
_atom_site_aniso_U_33
_atom_site_aniso_U_23
_atom_site_aniso_U_13
_atom_site_aniso_U_12
Co1 0.01817(14) 0.01817(14) 0.01706(19) 0.000 0.000 0.00297(13)
N1 0.0212(7) 0.0226(7) 0.0205(6) -0.0013(6) 0.0002(6) 0.0038(5)
C1 0.0272(8) 0.0187(8) 0.0249(8) 0.0014(6) 0.0004(6) 0.0035(6)
C2 0.0255(8) 0.0217(8) 0.0221(8) 0.0024(6) 0.0034(6) 0.0005(6)
C3 0.0174(7) 0.0215(8) 0.0186(6) -0.0019(6) -0.0022(6) 0.0004(6)
C4 0.0276(8) 0.0186(7) 0.0255(7) -0.0005(6) 0.0058(7) 0.0004(7)
C5 0.0281(8) 0.0235(8) 0.0233(7) 0.0016(6) 0.0059(6) 0.0012(6)
C6 0.0175(6) 0.0177(6) 0.0171(6) -0.0003(6) -0.0005(6) 0.0002(5)
F1 0.0251(4) 0.0251(4) 0.0410(7) 0.0013(5) -0.0013(5) -0.0016(5)
O1 0.0339(8) 0.0816(14) 0.0457(10) -0.0001(8) -0.0063(7) -0.0107(8)
O2 0.0485(11) 0.0485(11) 0.083(3) 0.000 0.000 -0.0103(16)

loop_
_atom_type_symbol
_atom_type_description
_atom_type_scat_dispersion_real
_atom_type_scat_dispersion_imag
_atom_type_scat_source
C C 0.0033 0.0016 'International Tables Vol C Tables 4.2.6.8 and 6.1.1.4'
H H 0.0000 0.0000 'International Tables Vol C Tables 4.2.6.8 and 6.1.1.4'
N N 0.0061 0.0033 'International Tables Vol C Tables 4.2.6.8 and 6.1.1.4'
O O 0.0106 0.0060 'International Tables Vol C Tables 4.2.6.8 and 6.1.1.4'
Co Co 0.3494 0.9721 'International Tables Vol C Tables 4.2.6.8 and 6.1.1.4'
F F 0.0171 0.0103 'International Tables Vol C Tables 4.2.6.8 and 6.1.1.4'

loop_
_geom_angle_atom_site_label_1
_geom_angle_atom_site_label_2
_geom_angle_atom_site_label_3
_geom_angle
_geom_angle_site_symmetry_1
_geom_angle_site_symmetry_3
_geom_angle_publ_flag
F1 Co1 F1 180.0 2_665 . ?
F1 Co1 N1 87.33(4) 2_665 2_665 ?
F1 Co1 N1 92.67(4) . 2_665 ?
F1 Co1 N1 92.67(4) 2_665 . ?
F1 Co1 N1 87.33(4) . . ?
N1 Co1 N1 89.52(6) 2_665 . ?
F1 Co1 N1 92.67(4) 2_665 7_556 ?
F1 Co1 N1 87.33(4) . 7_556 ?
N1 Co1 N1 90.72(6) 2_665 7_556 ?
N1 Co1 N1 174.66(9) . 7_556 ?
F1 Co1 N1 87.33(4) 2_665 8_666 ?
F1 Co1 N1 92.67(4) . 8_666 ?
N1 Co1 N1 174.66(9) 2_665 8_666 ?
N1 Co1 N1 90.72(6) . 8_666 ?
N1 Co1 N1 89.52(6) 7_556 8_666 ?
C1 N1 C5 116.94(13) . . ?
C1 N1 Co1 123.96(11) . . ?
C5 N1 Co1 119.04(10) . . ?
N1 C1 C2 123.56(15) . . ?
C1 C2 C3 119.72(15) . . ?
C4 C3 C2 116.35(14) . . ?
C4 C3 C6 123.64(14) . . ?
C2 C3 C6 119.88(14) . . ?
C5 C4 C3 120.18(15) . . ?
N1 C5 C4 123.18(15) . . ?
C3 C6 C6 116.03(16) . 3_467 ?
C3 C6 C6 120.36(14) . 4_667 ?
C6 C6 C6 89.07(3) 3_467 4_667 ?

loop_
_geom_bond_atom_site_label_1
_geom_bond_atom_site_label_2
_geom_bond_distance
_geom_bond_site_symmetry_2
_geom_bond_publ_flag
Co1 F1 1.9855(13) 2_665 ?
Co1 F1 1.9855(13) . ?
Co1 N1 2.1773(12) 2_665 ?
Co1 N1 2.1773(12) . ?
Co1 N1 2.1773(12) 7_556 ?
Co1 N1 2.1773(12) 8_666 ?
N1 C1 1.338(2) . ?
N1 C5 1.340(2) . ?
C1 C2 1.381(2) . ?
C2 C3 1.402(2) . ?
C3 C4 1.390(2) . ?
C3 C6 1.4992(19) . ?
C4 C5 1.384(2) . ?
C6 C6 1.5638(18) 3_467 ?
C6 C6 1.5638(18) 4_667 ?
